data_4341960
loop_
_publ_author_name
'Wilson, Justin J.'
'Birnbaum, Eva R.'
'Batista, Enrique R.'
'Martin, Richard L.'
'John, Kevin D.'

_publ_section_title
;
 Synthesis and Characterization of Nitrogen-Rich Macrocyclic Ligands and
 an Investigation of Their Coordination Chemistry with Lanthanum(III).
;
_journal_issue 1
_journal_name_full 'Inorganic chemistry'
_journal_page_first 97
_journal_page_last 109
_journal_paper_doi 10.1021/ic501843c
_journal_volume 54
_journal_year 2015
_chemical_formula_sum 'C28 H36 N12'
_chemical_formula_weight 540.69
_chemical_name_systematic
; 
 ? 
;
_space_group_IT_number 2
_symmetry_cell_setting triclinic
_symmetry_space_group_name_Hall '-P 1'
_symmetry_space_group_name_H-M 'P -1'
_atom_sites_solution_hydrogens geom
_atom_sites_solution_primary direct
_atom_sites_solution_secondary difmap
_audit_creation_method SHELXL-97
_cell_angle_alpha 106.408(4)
_cell_angle_beta 91.713(4)
_cell_angle_gamma 115.409(4)
_cell_formula_units_Z 1
_cell_length_a 8.8576(5)
_cell_length_b 9.6141(6)
_cell_length_c 9.6564(6)
_cell_measurement_reflns_used 4219
_cell_measurement_temperature 140(2)
_cell_measurement_theta_max 27.33
_cell_measurement_theta_min 2.74
_cell_volume 701.61(8)
_computing_cell_refinement 'Bruker SAINT'
_computing_data_collection 'Bruker APEX2'
_computing_data_reduction 'Bruker SAINT'
_computing_molecular_graphics 'Bruker SHELXTL'
_computing_publication_material 'Bruker SHELXTL'
_computing_structure_refinement 'SHELXL-97 (Sheldrick, 2008)'
_computing_structure_solution 'SHELXS-97 (Sheldrick, 2008)'
_diffrn_ambient_temperature 140(2)
_diffrn_measured_fraction_theta_full 0.990
_diffrn_measured_fraction_theta_max 0.990
_diffrn_measurement_device_type 'Bruker APEX-II CCD'
_diffrn_measurement_method '\f and \w scans'
_diffrn_radiation_monochromator graphite
_diffrn_radiation_source 'fine-focus sealed tube'
_diffrn_radiation_type MoK\a
_diffrn_radiation_wavelength 0.71073
_diffrn_reflns_av_R_equivalents 0.0626
_diffrn_reflns_av_sigmaI/netI 0.0624
_diffrn_reflns_limit_h_max 12
_diffrn_reflns_limit_h_min -11
_diffrn_reflns_limit_k_max 13
_diffrn_reflns_limit_k_min -13
_diffrn_reflns_limit_l_max 13
_diffrn_reflns_limit_l_min -11
_diffrn_reflns_number 16845
_diffrn_reflns_theta_full 28.87
_diffrn_reflns_theta_max 28.87
_diffrn_reflns_theta_min 2.23
_exptl_absorpt_coefficient_mu 0.083
_exptl_absorpt_correction_T_max 0.9983
_exptl_absorpt_correction_T_min 0.9796
_exptl_absorpt_correction_type multi-scan
_exptl_absorpt_process_details 'Blessing, 1995'
_exptl_crystal_colour colourless
_exptl_crystal_density_diffrn 1.280
_exptl_crystal_density_meas ?
_exptl_crystal_density_method 'not measured'
_exptl_crystal_description plate
_exptl_crystal_F_000 288
_exptl_crystal_size_max 0.25
_exptl_crystal_size_mid 0.15
_exptl_crystal_size_min 0.02
_refine_diff_density_max 0.276
_refine_diff_density_min -0.237
_refine_diff_density_rms 0.052
_refine_ls_extinction_method none
_refine_ls_goodness_of_fit_ref 1.011
_refine_ls_hydrogen_treatment constr
_refine_ls_matrix_type full
_refine_ls_number_parameters 181
_refine_ls_number_reflns 3637
_refine_ls_number_restraints 0
_refine_ls_restrained_S_all 1.011
_refine_ls_R_factor_all 0.0888
_refine_ls_R_factor_gt 0.0509
_refine_ls_shift/su_max 0.000
_refine_ls_shift/su_mean 0.000
_refine_ls_structure_factor_coef Fsqd
_refine_ls_weighting_details 'calc w=1/[\s^2^(Fo^2^)+(0.0347P)^2^+0.2883P] where P=(Fo^2^+2Fc^2^)/3'
_refine_ls_weighting_scheme calc
_refine_ls_wR_factor_gt 0.0940
_refine_ls_wR_factor_ref 0.1083
_reflns_number_gt 2471
_reflns_number_total 3637
_reflns_threshold_expression >2sigma(I)
_cod_data_source_file ic501843c_si_002.cif
_cod_data_source_block Lpyd
_cod_depositor_comments
;
The following automatic conversions were performed:

'_symmetry_cell_setting' value 'Triclinic' changed to 'triclinic'
according to
/home/saulius/struct/COD-crude-data--automatic-downloads/rss-feeds/ACS/lib/dictionaries/cif_core.dic
dictionary named 'cif_core.dic' version 2.4.2 from 2011-04-26.

Automatic conversion script
Id: cif_fix_values 2935 2014-11-11 08:27:57Z andrius 

The following automatic conversions were performed:

'_exptl_crystal_density_meas' value 'not measured' was changed to '?'
- the value is perceived as not measured.

Automatic conversion script
Id: cif_fix_values 3008 2015-01-20 13:52:24Z robertas 

 Adding full bibliography for 4341960--4341964.cif.
;
_cod_original_cell_volume 701.61(7)
_cod_original_sg_symbol_H-M P-1
_cod_database_code 4341960

loop_
_symmetry_equiv_pos_as_xyz
'x, y, z'
'-x, -y, -z'

loop_
_atom_site_label
_atom_site_type_symbol
_atom_site_fract_x
_atom_site_fract_y
_atom_site_fract_z
_atom_site_U_iso_or_equiv
_atom_site_adp_type
_atom_site_occupancy
_atom_site_symmetry_multiplicity
_atom_site_calc_flag
_atom_site_refinement_flags
N1 N 0.14460(16) 0.74167(14) 0.58078(14) 0.0137(3) Uani 1 1 d .
N3 N 0.25090(18) 1.01946(15) 0.40009(15) 0.0190(3) Uani 1 1 d .
N2 N -0.21741(16) 0.55014(14) 0.37642(14) 0.0138(3) Uani 1 1 d .
N5 N -0.40886(18) 0.68878(16) 0.13780(15) 0.0198(3) Uani 1 1 d .
C6 C 0.27592(19) 0.89703(17) 0.41632(17) 0.0146(3) Uani 1 1 d .
C2 C -0.16889(19) 0.60177(17) 0.53650(16) 0.0146(3) Uani 1 1 d .
H2A H -0.1484 0.5183 0.5629 0.017 Uiso 1 1 calc R
H2B H -0.2629 0.6117 0.5841 0.017 Uiso 1 1 calc R
C10 C -0.3156(2) 0.62711(18) 0.33750(17) 0.0165(3) Uani 1 1 d .
H10A H -0.2801 0.7339 0.4141 0.020 Uiso 1 1 calc R
H10B H -0.4372 0.5584 0.3360 0.020 Uiso 1 1 calc R
N4 N 0.25351(18) 1.04350(16) 0.26876(15) 0.0219(3) Uani 1 1 d .
C11 C -0.2949(2) 0.65241(17) 0.19107(17) 0.0151(3) Uani 1 1 d .
N6 N -0.39617(19) 0.72432(17) 0.01189(15) 0.0234(3) Uani 1 1 d .
C7 C 0.3016(2) 0.78834(18) 0.30013(18) 0.0186(3) Uani 1 1 d .
H7 H 0.3155 0.6999 0.3131 0.022 Uiso 1 1 calc R
C5 C 0.2860(2) 0.88808(17) 0.56885(17) 0.0160(3) Uani 1 1 d .
H5A H 0.3944 0.8883 0.5973 0.019 Uiso 1 1 calc R
H5B H 0.2852 0.9858 0.6379 0.019 Uiso 1 1 calc R
C3 C -0.3082(2) 0.37259(17) 0.30629(17) 0.0156(3) Uani 1 1 d .
H3A H -0.3699 0.3473 0.2082 0.019 Uiso 1 1 calc R
H3B H -0.3932 0.3252 0.3655 0.019 Uiso 1 1 calc R
C1 C -0.00962(19) 0.76428(17) 0.59195(17) 0.0152(3) Uani 1 1 d .
H1A H -0.0110 0.8337 0.5338 0.018 Uiso 1 1 calc R
H1B H -0.0080 0.8207 0.6955 0.018 Uiso 1 1 calc R
C4 C 0.1897(2) 0.70666(18) 0.71026(17) 0.0159(3) Uani 1 1 d .
H4A H 0.0837 0.6341 0.7361 0.019 Uiso 1 1 calc R
H4B H 0.2440 0.8101 0.7934 0.019 Uiso 1 1 calc R
C9 C 0.2821(2) 0.94448(19) 0.15774(18) 0.0211(4) Uani 1 1 d .
H9 H 0.2864 0.9643 0.0666 0.025 Uiso 1 1 calc R
C8 C 0.3061(2) 0.81313(19) 0.16738(18) 0.0205(4) Uani 1 1 d .
H8 H 0.3247 0.7439 0.0853 0.025 Uiso 1 1 calc R
C12 C -0.1627(2) 0.6460(2) 0.11950(19) 0.0221(4) Uani 1 1 d .
H12 H -0.0832 0.6191 0.1587 0.026 Uiso 1 1 calc R
C14 C -0.2712(2) 0.71946(19) -0.05928(18) 0.0223(4) Uani 1 1 d .
H14 H -0.2638 0.7441 -0.1482 0.027 Uiso 1 1 calc R
C13 C -0.1512(2) 0.6800(2) -0.00931(19) 0.0263(4) Uani 1 1 d .
H13 H -0.0639 0.6767 -0.0628 0.032 Uiso 1 1 calc R

loop_
_atom_site_aniso_label
_atom_site_aniso_U_11
_atom_site_aniso_U_22
_atom_site_aniso_U_33
_atom_site_aniso_U_23
_atom_site_aniso_U_13
_atom_site_aniso_U_12
N1 0.0099(7) 0.0153(6) 0.0158(7) 0.0068(5) 0.0020(5) 0.0047(5)
N3 0.0208(8) 0.0189(6) 0.0199(7) 0.0097(5) 0.0050(6) 0.0091(6)
N2 0.0127(7) 0.0160(6) 0.0137(7) 0.0069(5) 0.0013(5) 0.0062(5)
N5 0.0230(8) 0.0245(7) 0.0175(7) 0.0098(6) 0.0026(6) 0.0140(6)
C6 0.0068(8) 0.0138(7) 0.0193(8) 0.0064(6) 0.0020(6) 0.0008(6)
C2 0.0128(8) 0.0181(7) 0.0135(8) 0.0080(6) 0.0027(6) 0.0059(6)
C10 0.0150(9) 0.0200(7) 0.0173(8) 0.0078(6) 0.0035(6) 0.0095(7)
N4 0.0245(8) 0.0240(7) 0.0216(8) 0.0113(6) 0.0059(6) 0.0124(6)
C11 0.0142(8) 0.0135(7) 0.0161(8) 0.0056(6) 0.0011(6) 0.0047(6)
N6 0.0292(9) 0.0279(7) 0.0193(8) 0.0112(6) 0.0030(6) 0.0162(7)
C7 0.0148(9) 0.0169(7) 0.0246(9) 0.0084(6) 0.0034(7) 0.0067(7)
C5 0.0119(8) 0.0143(7) 0.0182(8) 0.0058(6) 0.0006(6) 0.0026(6)
C3 0.0114(8) 0.0172(7) 0.0156(8) 0.0063(6) -0.0008(6) 0.0040(6)
C1 0.0145(8) 0.0164(7) 0.0156(8) 0.0053(6) 0.0028(6) 0.0077(6)
C4 0.0153(8) 0.0168(7) 0.0141(8) 0.0052(6) 0.0009(6) 0.0060(6)
C9 0.0202(9) 0.0253(8) 0.0191(9) 0.0107(7) 0.0059(7) 0.0094(7)
C8 0.0167(9) 0.0222(8) 0.0209(9) 0.0050(7) 0.0042(7) 0.0085(7)
C12 0.0158(9) 0.0314(9) 0.0246(9) 0.0149(7) 0.0045(7) 0.0122(7)
C14 0.0273(10) 0.0247(8) 0.0161(8) 0.0114(7) 0.0054(7) 0.0098(7)
C13 0.0217(10) 0.0387(10) 0.0251(10) 0.0174(8) 0.0111(8) 0.0148(8)

loop_
_atom_type_symbol
_atom_type_description
_atom_type_scat_dispersion_real
_atom_type_scat_dispersion_imag
_atom_type_scat_source
C C 0.0033 0.0016 'International Tables Vol C Tables 4.2.6.8 and 6.1.1.4'
H H 0.0000 0.0000 'International Tables Vol C Tables 4.2.6.8 and 6.1.1.4'
N N 0.0061 0.0033 'International Tables Vol C Tables 4.2.6.8 and 6.1.1.4'

loop_
_geom_angle_atom_site_label_1
_geom_angle_atom_site_label_2
_geom_angle_atom_site_label_3
_geom_angle
_geom_angle_site_symmetry_1
_geom_angle_site_symmetry_3
C5 N1 C4 109.84(12) . .
C5 N1 C1 110.40(11) . .
C4 N1 C1 109.83(12) . .
C6 N3 N4 119.89(13) . .
C10 N2 C3 110.65(12) . .
C10 N2 C2 110.82(12) . .
C3 N2 C2 113.68(11) . .
C11 N5 N6 119.93(14) . .
N3 C6 C7 122.26(14) . .
N3 C6 C5 116.29(13) . .
C7 C6 C5 121.35(14) . .
N2 C2 C1 110.74(12) . .
N2 C2 H2A 109.5 . .
C1 C2 H2A 109.5 . .
N2 C2 H2B 109.5 . .
C1 C2 H2B 109.5 . .
H2A C2 H2B 108.1 . .
N2 C10 C11 113.32(13) . .
N2 C10 H10A 108.9 . .
C11 C10 H10A 108.9 . .
N2 C10 H10B 108.9 . .
C11 C10 H10B 108.9 . .
H10A C10 H10B 107.7 . .
C9 N4 N3 118.96(13) . .
N5 C11 C12 122.35(15) . .
N5 C11 C10 114.72(14) . .
C12 C11 C10 122.86(14) . .
C14 N6 N5 119.26(14) . .
C8 C7 C6 118.06(15) . .
C8 C7 H7 121.0 . .
C6 C7 H7 121.0 . .
N1 C5 C6 112.14(12) . .
N1 C5 H5A 109.2 . .
C6 C5 H5A 109.2 . .
N1 C5 H5B 109.2 . .
C6 C5 H5B 109.2 . .
H5A C5 H5B 107.9 . .
N2 C3 C4 112.66(12) . 2_566
N2 C3 H3A 109.1 . .
C4 C3 H3A 109.1 2_566 .
N2 C3 H3B 109.1 . .
C4 C3 H3B 109.1 2_566 .
H3A C3 H3B 107.8 . .
N1 C1 C2 111.15(12) . .
N1 C1 H1A 109.4 . .
C2 C1 H1A 109.4 . .
N1 C1 H1B 109.4 . .
C2 C1 H1B 109.4 . .
H1A C1 H1B 108.0 . .
N1 C4 C3 115.72(12) . 2_566
N1 C4 H4A 108.4 . .
C3 C4 H4A 108.4 2_566 .
N1 C4 H4B 108.4 . .
C3 C4 H4B 108.4 2_566 .
H4A C4 H4B 107.4 . .
N4 C9 C8 123.72(15) . .
N4 C9 H9 118.1 . .
C8 C9 H9 118.1 . .
C7 C8 C9 117.07(15) . .
C7 C8 H8 121.5 . .
C9 C8 H8 121.5 . .
C13 C12 C11 117.68(16) . .
C13 C12 H12 121.2 . .
C11 C12 H12 121.2 . .
N6 C14 C13 122.88(16) . .
N6 C14 H14 118.6 . .
C13 C14 H14 118.6 . .
C12 C13 C14 117.90(16) . .
C12 C13 H13 121.1 . .
C14 C13 H13 121.1 . .

loop_
_geom_bond_atom_site_label_1
_geom_bond_atom_site_label_2
_geom_bond_distance
_geom_bond_site_symmetry_2
N1 C5 1.4666(18) .
N1 C4 1.4695(19) .
N1 C1 1.4748(19) .
N3 C6 1.3362(19) .
N3 N4 1.3508(18) .
N2 C10 1.4614(19) .
N2 C3 1.4682(18) .
N2 C2 1.4712(19) .
N5 C11 1.334(2) .
N5 N6 1.3481(19) .
C6 C7 1.400(2) .
C6 C5 1.502(2) .
C2 C1 1.519(2) .
C2 H2A 0.9900 .
C2 H2B 0.9900 .
C10 C11 1.505(2) .
C10 H10A 0.9900 .
C10 H10B 0.9900 .
N4 C9 1.329(2) .
C11 C12 1.392(2) .
N6 C14 1.331(2) .
C7 C8 1.367(2) .
C7 H7 0.9500 .
C5 H5A 0.9900 .
C5 H5B 0.9900 .
C3 C4 1.529(2) 2_566
C3 H3A 0.9900 .
C3 H3B 0.9900 .
C1 H1A 0.9900 .
C1 H1B 0.9900 .
C4 C3 1.529(2) 2_566
C4 H4A 0.9900 .
C4 H4B 0.9900 .
C9 C8 1.394(2) .
C9 H9 0.9500 .
C8 H8 0.9500 .
C12 C13 1.368(2) .
C12 H12 0.9500 .
C14 C13 1.388(2) .
C14 H14 0.9500 .
C13 H13 0.9500 .
